data_9011963
loop_
_publ_author_name
'Nakajima, S.'

_publ_section_title
;
 The crystal structure of Bi2Te3-xSex
;
_journal_name_full 'Journal of Physics and Chemistry of Solids'
_journal_page_first 479
_journal_page_last 485
_journal_paper_doi 10.1016/0022-3697(63)90207-5
_journal_volume 24
_journal_year 1963
_chemical_compound_source Synthetic
_chemical_formula_sum 'Bi2 Se Te2'
_chemical_name_mineral Kawazulite
_space_group_IT_number 166
_symmetry_space_group_name_Hall '-R 3 2"'
_symmetry_space_group_name_H-M 'R -3 m :H'
_cell_angle_alpha 90
_cell_angle_beta 90
_cell_angle_gamma 120
_cell_length_a 4.298
_cell_length_b 4.298
_cell_length_c 29.774
_cell_formula_units_Z 3
_cell_volume 476.322
_database_code_amcsd 0013193
_exptl_crystal_density_diffrn 7.866
_cod_original_sg_symbol_H-M 'R -3 m'
_cod_original_formula_sum 'Bi2 (Te2 Se)'
_cod_database_code 9011963

loop_
_space_group_symop_operation_xyz
x,y,z
2/3+x,1/3+y,1/3+z
1/3+x,2/3+y,2/3+z
x,x-y,z
2/3+x,1/3+x-y,1/3+z
1/3+x,2/3+x-y,2/3+z
y,x,-z
2/3+y,1/3+x,1/3-z
1/3+y,2/3+x,2/3-z
-x+y,y,z
2/3-x+y,1/3+y,1/3+z
1/3-x+y,2/3+y,2/3+z
-x,-x+y,-z
2/3-x,1/3-x+y,1/3-z
1/3-x,2/3-x+y,2/3-z
-y,-x,z
2/3-y,1/3-x,1/3+z
1/3-y,2/3-x,2/3+z
x-y,-y,-z
2/3+x-y,1/3-y,1/3-z
1/3+x-y,2/3-y,2/3-z
y,-x+y,-z
2/3+y,1/3-x+y,1/3-z
1/3+y,2/3-x+y,2/3-z
-x+y,-x,z
2/3-x+y,1/3-x,1/3+z
1/3-x+y,2/3-x,2/3+z
-x,-y,-z
2/3-x,1/3-y,1/3-z
1/3-x,2/3-y,2/3-z
-y,x-y,z
2/3-y,1/3+x-y,1/3+z
1/3-y,2/3+x-y,2/3+z
x-y,x,-z
2/3+x-y,1/3+x,1/3-z
1/3+x-y,2/3+x,2/3-z

loop_
_atom_site_label
_atom_site_fract_x
_atom_site_fract_y
_atom_site_fract_z
_atom_site_occupancy
_atom_site_U_iso_or_equiv
Bi 0.00000 0.00000 0.39580 1.00000 0.02343
Te1 0.00000 0.00000 0.00000 0.66667 0.02343
Se1 0.00000 0.00000 0.00000 0.33333 0.02343
Te2 0.00000 0.00000 0.21180 0.66667 0.02343
Se2 0.00000 0.00000 0.21180 0.33333 0.02343

loop_
_cod_related_entry_id
_cod_related_entry_database
_cod_related_entry_code
1 AMCSD 0013193
